data_7057306
loop_
_publ_author_name
'Bartalucci, Niccol\`o'
'Bortoluzzi, Marco'
'Zacchini, Stefano'
'Pampaloni, Guido'
'Marchetti, Fabio'

_publ_section_title
;
 Activation of C&#xE001;N bonds by high-valent group 6 metal chlorides,
 including the conversion of an \a-diimine into a functionalized
 imidazolium
;
_journal_issue 11
_journal_name_full 'New Journal of Chemistry'
_journal_page_first 8503
_journal_paper_doi 10.1039/C8NJ00846A
_journal_volume 42
_journal_year 2018
_chemical_formula_sum 'C25 H35 Cl6 N2 W'
_chemical_formula_weight 760.10
_space_group_crystal_system monoclinic
_space_group_IT_number 14
_space_group_name_Hall '-P 2yn'
_space_group_name_H-M_alt 'P 1 21/n 1'
_symmetry_space_group_name_Hall '-P 2yn'
_symmetry_space_group_name_H-M 'P 1 21/n 1'
_atom_sites_solution_hydrogens geom
_audit_creation_method SHELXL-2014/7
_audit_update_record
;
2018-03-15 deposited with the CCDC.
2018-03-29 downloaded from the CCDC.
;
_cell_angle_alpha 90
_cell_angle_beta 97.790(2)
_cell_angle_gamma 90
_cell_formula_units_Z 4
_cell_length_a 9.5610(5)
_cell_length_b 15.4452(8)
_cell_length_c 19.6813(11)
_cell_measurement_reflns_used 9953
_cell_measurement_temperature 100(2)
_cell_measurement_theta_max 28.8495
_cell_measurement_theta_min 2.2595
_cell_volume 2879.5(3)
_computing_cell_refinement 'APEX3 (Bruker AXS, 2015)'
_computing_data_collection 'APEX3 (Bruker AXS, 2015)'
_computing_data_reduction 'SAINT (Bruker AXS, 2015)'
_computing_molecular_graphics 'ORTEPIII (Johnson, 1996)'
_computing_publication_material 'XCIF 2014/2 (Bruker AXS, 2014)'
_computing_structure_refinement 'SHELXL-2014/7 (Sheldrick, 2014)'
_computing_structure_solution 'SHELXT (Sheldrick, 2015)'
_diffrn_ambient_temperature 100(2)
_diffrn_measured_fraction_theta_full 1.000
_diffrn_measured_fraction_theta_max 1.000
_diffrn_measurement_device_type 'CCD area detector'
_diffrn_measurement_method 'phi and omega scans'
_diffrn_radiation_type MoK\a
_diffrn_radiation_wavelength 0.71073
_diffrn_reflns_av_R_equivalents 0.0416
_diffrn_reflns_av_unetI/netI 0.0260
_diffrn_reflns_Laue_measured_fraction_full 1.000
_diffrn_reflns_Laue_measured_fraction_max 1.000
_diffrn_reflns_limit_h_max 11
_diffrn_reflns_limit_h_min -11
_diffrn_reflns_limit_k_max 18
_diffrn_reflns_limit_k_min -18
_diffrn_reflns_limit_l_max 23
_diffrn_reflns_limit_l_min -23
_diffrn_reflns_number 34360
_diffrn_reflns_point_group_measured_fraction_full 1.000
_diffrn_reflns_point_group_measured_fraction_max 1.000
_diffrn_reflns_theta_full 25.046
_diffrn_reflns_theta_max 25.046
_diffrn_reflns_theta_min 1.682
_diffrn_source 'fine-focus sealed tube'
_exptl_absorpt_coefficient_mu 4.586
_exptl_absorpt_correction_T_max 0.3348
_exptl_absorpt_correction_T_min 0.2001
_exptl_absorpt_correction_type empirical
_exptl_absorpt_process_details
; 
 Data were corrected for Lorentz polarization and absorption
 effects (empirical absorption correction SADABS).
 R(int) =  0.1172 (selected reflections only, before parameter refinement)
 R(int) =  0.0548 (selected reflections only, after parameter refinement)
;
_exptl_crystal_colour black
_exptl_crystal_density_diffrn 1.753
_exptl_crystal_description prism
_exptl_crystal_F_000 1500
_exptl_crystal_size_max 0.160
_exptl_crystal_size_mid 0.120
_exptl_crystal_size_min 0.100
_refine_diff_density_max 1.416
_refine_diff_density_min -1.482
_refine_diff_density_rms 0.126
_refine_ls_extinction_method none
_refine_ls_goodness_of_fit_ref 1.151
_refine_ls_hydrogen_treatment constr
_refine_ls_matrix_type full
_refine_ls_number_parameters 385
_refine_ls_number_reflns 5108
_refine_ls_number_restraints 317
_refine_ls_restrained_S_all 1.146
_refine_ls_R_factor_all 0.0618
_refine_ls_R_factor_gt 0.0528
_refine_ls_shift/su_max 0.000
_refine_ls_shift/su_mean 0.000
_refine_ls_structure_factor_coef Fsqd
_refine_ls_weighting_details 'w=1/[\s^2^(Fo^2^)+(0.0316P)^2^+20.6729P] where P=(Fo^2^+2Fc^2^)/3'
_refine_ls_weighting_scheme calc
_refine_ls_wR_factor_gt 0.1094
_refine_ls_wR_factor_ref 0.1132
_reflns_Friedel_coverage 0.000
_reflns_number_gt 4457
_reflns_number_total 5108
_reflns_threshold_expression 'I > 2\s(I)'
_cod_data_source_file c8nj00846a3.cif
_cod_data_source_block 2
_cod_depositor_comments 'Adding full bibliography for 7057306--7057308.cif.'
_cod_database_code 7057306
_shelx_shelxl_version_number 2014/7
_shelx_space_group_comment
;
The symmetry employed for this shelxl refinement is uniquely defined
by the following loop, which should always be used as a source of
symmetry information in preference to the above space-group names.
They are only intended as comments.
;
_shelx_estimated_absorpt_t_min 0.527
_shelx_estimated_absorpt_t_max 0.657

loop_
_space_group_symop_operation_xyz
'x, y, z'
'-x+1/2, y+1/2, -z+1/2'
'-x, -y, -z'
'x-1/2, -y-1/2, z-1/2'

loop_
_atom_site_label
_atom_site_type_symbol
_atom_site_fract_x
_atom_site_fract_y
_atom_site_fract_z
_atom_site_U_iso_or_equiv
_atom_site_adp_type
_atom_site_occupancy
_atom_site_site_symmetry_order
_atom_site_calc_flag
_atom_site_refinement_flags_posn
_atom_site_refinement_flags_adp
_atom_site_refinement_flags_occupancy
_atom_site_disorder_assembly
_atom_site_disorder_group
C1 C 0.5522(7) 0.5578(5) 0.7230(4) 0.0397(16) Uani 1 1 d . U . . .
C2 C 0.5044(7) 0.5115(5) 0.6565(4) 0.0382(15) Uani 1 1 d . U . . .
C3 C 0.5647(8) 0.6531(5) 0.7259(4) 0.0463(19) Uani 1 1 d . U . . .
H3A H 0.6288 0.6724 0.6941 0.069 Uiso 1 1 calc R U . . .
H3B H 0.6022 0.6709 0.7726 0.069 Uiso 1 1 calc R U . . .
H3C H 0.4715 0.6792 0.7129 0.069 Uiso 1 1 calc R U . . .
C4 C 0.4714(7) 0.5628(5) 0.5928(4) 0.0404(17) Uani 1 1 d . U . . .
H4A H 0.3981 0.6054 0.5987 0.061 Uiso 1 1 calc R U . . .
H4B H 0.4376 0.5241 0.5546 0.061 Uiso 1 1 calc R U . . .
H4C H 0.5568 0.5928 0.5830 0.061 Uiso 1 1 calc R U . . .
C5 C 0.6453(9) 0.5338(6) 0.8430(4) 0.0514(18) Uani 1 1 d . U . . .
C6 C 0.5590(10) 0.5583(7) 0.8894(5) 0.073(2) Uani 1 1 d D U . . .
C7 C 0.6239(12) 0.5803(7) 0.9552(5) 0.080(3) Uani 1 1 d . U . . .
H7 H 0.5679 0.5996 0.9885 0.096 Uiso 1 1 calc R U . . .
C8 C 0.7651(12) 0.5743(7) 0.9718(5) 0.070(2) Uani 1 1 d D U . . .
H8 H 0.8082 0.5894 1.0166 0.084 Uiso 0.707(17) 1 calc R U P A 1
C108 C 0.819(4) 0.590(3) 1.0481(11) 0.088(9) Uani 0.293(17) 1 d D U P A 2
H10A H 0.9217 0.5848 1.0559 0.131 Uiso 0.293(17) 1 calc R U P A 2
H10B H 0.7917 0.6487 1.0608 0.131 Uiso 0.293(17) 1 calc R U P A 2
H10C H 0.7767 0.5476 1.0761 0.131 Uiso 0.293(17) 1 calc R U P A 2
C9 C 0.8450(11) 0.5468(7) 0.9246(5) 0.073(2) Uani 1 1 d . U . . .
H9 H 0.9443 0.5431 0.9371 0.088 Uiso 1 1 calc R U . . .
C10 C 0.7881(9) 0.5238(6) 0.8584(4) 0.063(2) Uani 1 1 d D U . . .
C11 C 0.3977(15) 0.5468(12) 0.8740(9) 0.074(3) Uani 0.658(16) 1 d D U P B 1
H11A H 0.3704 0.5354 0.8245 0.089 Uiso 0.658(16) 1 calc R U P B 1
H11B H 0.3681 0.4966 0.9000 0.089 Uiso 0.658(16) 1 calc R U P B 1
C12 C 0.325(2) 0.6269(14) 0.8941(11) 0.101(5) Uani 0.658(16) 1 d D U P B 1
H12C H 0.2228 0.6192 0.8842 0.151 Uiso 0.658(16) 1 calc R U P B 1
H12D H 0.3516 0.6376 0.9432 0.151 Uiso 0.658(16) 1 calc R U P B 1
H12E H 0.3538 0.6763 0.8679 0.151 Uiso 0.658(16) 1 calc R U P B 1
C111 C 0.423(2) 0.606(2) 0.8612(15) 0.076(4) Uani 0.342(16) 1 d D U P B 2
H11F H 0.4295 0.6683 0.8731 0.091 Uiso 0.342(16) 1 calc R U P B 2
H11G H 0.4028 0.6000 0.8107 0.091 Uiso 0.342(16) 1 calc R U P B 2
C112 C 0.311(4) 0.563(3) 0.8951(19) 0.089(6) Uani 0.342(16) 1 d D U P B 2
H11H H 0.2199 0.5898 0.8797 0.133 Uiso 0.342(16) 1 calc R U P B 2
H11I H 0.3074 0.5012 0.8830 0.133 Uiso 0.342(16) 1 calc R U P B 2
H11J H 0.3339 0.5690 0.9449 0.133 Uiso 0.342(16) 1 calc R U P B 2
C13 C 0.892(3) 0.5049(16) 0.8094(13) 0.075(4) Uani 0.45(2) 1 d D U P C 1
H13A H 0.9793 0.5389 0.8226 0.090 Uiso 0.45(2) 1 calc R U P C 1
H13B H 0.8513 0.5224 0.7625 0.090 Uiso 0.45(2) 1 calc R U P C 1
C14 C 0.928(3) 0.4068(17) 0.8102(16) 0.100(6) Uani 0.45(2) 1 d D U P C 1
H14A H 0.9961 0.3955 0.7780 0.150 Uiso 0.45(2) 1 calc R U P C 1
H14B H 0.9700 0.3897 0.8565 0.150 Uiso 0.45(2) 1 calc R U P C 1
H14C H 0.8422 0.3732 0.7965 0.150 Uiso 0.45(2) 1 calc R U P C 1
C113 C 0.8610(18) 0.4748(16) 0.8060(10) 0.074(4) Uani 0.55(2) 1 d D U P C 2
H11K H 0.8054 0.4224 0.7913 0.089 Uiso 0.55(2) 1 calc R U P C 2
H11L H 0.8634 0.5119 0.7651 0.089 Uiso 0.55(2) 1 calc R U P C 2
C114 C 1.009(2) 0.4486(19) 0.8338(12) 0.096(6) Uani 0.55(2) 1 d D U P C 2
H11M H 1.0514 0.4174 0.7983 0.144 Uiso 0.55(2) 1 calc R U P C 2
H11N H 1.0652 0.5003 0.8474 0.144 Uiso 0.55(2) 1 calc R U P C 2
H11O H 1.0073 0.4109 0.8737 0.144 Uiso 0.55(2) 1 calc R U P C 2
C15 C 0.4716(8) 0.3737(5) 0.6033(4) 0.0429(16) Uani 1 1 d . U . . .
C16 C 0.5836(9) 0.3398(6) 0.5746(5) 0.0561(19) Uani 1 1 d D U . . .
C17 C 0.5572(10) 0.2787(6) 0.5227(4) 0.056(2) Uani 1 1 d . U . . .
H17 H 0.6339 0.2546 0.5030 0.067 Uiso 1 1 calc R U . . .
C18 C 0.4227(10) 0.2529(6) 0.4995(4) 0.0547(19) Uani 1 1 d D U . . .
H18 H 0.4059 0.2104 0.4645 0.066 Uiso 0.293(17) 1 calc R U P A 2
C118 C 0.4221(13) 0.1891(8) 0.4414(6) 0.055(4) Uani 0.707(17) 1 d D U P A 1
H11P H 0.5195 0.1764 0.4342 0.083 Uiso 0.707(17) 1 calc R U P A 1
H11Q H 0.3757 0.1354 0.4528 0.083 Uiso 0.707(17) 1 calc R U P A 1
H11R H 0.3708 0.2139 0.3994 0.083 Uiso 0.707(17) 1 calc R U P A 1
C19 C 0.3127(9) 0.2885(6) 0.5270(4) 0.0522(19) Uani 1 1 d . U . . .
H19 H 0.2191 0.2720 0.5095 0.063 Uiso 1 1 calc R U . . .
C20 C 0.3342(8) 0.3488(5) 0.5804(4) 0.0476(17) Uani 1 1 d D U . . .
C21 C 0.7350(10) 0.3718(7) 0.5959(5) 0.073(3) Uani 1 1 d D U . . .
H21A H 0.7827 0.3787 0.5546 0.088 Uiso 1 1 calc R U . . .
H21B H 0.7326 0.4292 0.6182 0.088 Uiso 1 1 calc R U . . .
C22 C 0.8145(12) 0.3117(8) 0.6429(7) 0.105(4) Uani 1 1 d D U . . .
H22A H 0.9106 0.3337 0.6556 0.157 Uiso 1 1 calc R U . . .
H22B H 0.7683 0.3056 0.6841 0.157 Uiso 1 1 calc R U . . .
H22C H 0.8183 0.2552 0.6206 0.157 Uiso 1 1 calc R U . . .
C23 C 0.2097(8) 0.3847(6) 0.6104(4) 0.055(2) Uani 1 1 d D U . . .
H23A H 0.2440 0.4159 0.6534 0.066 Uiso 1 1 calc R U . . .
H23B H 0.1494 0.3363 0.6220 0.066 Uiso 1 1 calc R U . . .
C24 C 0.1217(9) 0.4461(6) 0.5617(5) 0.060(2) Uani 1 1 d D U . . .
H24A H 0.0422 0.4677 0.5834 0.091 Uiso 1 1 calc R U . . .
H24B H 0.1803 0.4949 0.5508 0.091 Uiso 1 1 calc R U . . .
H24C H 0.0858 0.4152 0.5194 0.091 Uiso 1 1 calc R U . . .
N1 N 0.5845(6) 0.5085(4) 0.7749(3) 0.0451(15) Uani 1 1 d . U . . .
H1 H 0.5678 0.4529 0.7683 0.054 Uiso 1 1 calc R U . . .
N2 N 0.5022(7) 0.4299(4) 0.6616(3) 0.0429(14) Uani 1 1 d . U . . .
W1 W 0.46007(17) 0.20338(11) 0.82308(8) 0.0315(3) Uani 0.680(5) 1 d D . P D 1
Cl1 Cl 0.6362(7) 0.1046(3) 0.8639(4) 0.0384(12) Uani 0.680(5) 1 d D U P D 1
Cl2 Cl 0.3902(11) 0.2093(7) 0.9300(3) 0.0582(11) Uani 0.680(5) 1 d D U P D 1
Cl3 Cl 0.3068(8) 0.0865(4) 0.7962(4) 0.0456(11) Uani 0.680(5) 1 d D U P D 1
Cl4 Cl 0.2873(7) 0.3020(5) 0.7822(3) 0.0790(15) Uani 0.680(5) 1 d D U P D 1
Cl5 Cl 0.6142(5) 0.3170(3) 0.8522(3) 0.0799(14) Uani 0.680(5) 1 d D U P D 1
Cl6 Cl 0.5273(4) 0.1969(3) 0.71563(17) 0.0562(9) Uani 0.680(5) 1 d D U P D 1
W11 W 0.4554(4) 0.2234(3) 0.8399(2) 0.0434(7) Uani 0.320(5) 1 d D . P D 2
Cl11 Cl 0.6395(16) 0.1263(9) 0.8734(9) 0.0384(12) Uani 0.320(5) 1 d D U P D 2
Cl12 Cl 0.378(3) 0.2007(16) 0.9440(8) 0.0582(11) Uani 0.320(5) 1 d D U P D 2
Cl13 Cl 0.325(2) 0.1053(10) 0.7913(9) 0.0456(11) Uani 0.320(5) 1 d D U P D 2
Cl14 Cl 0.2664(16) 0.3100(11) 0.8047(7) 0.0790(15) Uani 0.320(5) 1 d D U P D 2
Cl15 Cl 0.5932(12) 0.3347(6) 0.8896(5) 0.0799(14) Uani 0.320(5) 1 d D U P D 2
Cl16 Cl 0.5482(9) 0.2411(6) 0.7372(4) 0.0562(9) Uani 0.320(5) 1 d D U P D 2

loop_
_atom_site_aniso_label
_atom_site_aniso_U_11
_atom_site_aniso_U_22
_atom_site_aniso_U_33
_atom_site_aniso_U_23
_atom_site_aniso_U_13
_atom_site_aniso_U_12
C1 0.024(3) 0.052(4) 0.043(4) 0.002(3) 0.006(3) 0.000(3)
C2 0.025(3) 0.051(4) 0.039(3) 0.002(3) 0.008(3) 0.005(3)
C3 0.036(4) 0.053(5) 0.049(5) -0.002(4) 0.003(3) -0.004(4)
C4 0.032(4) 0.047(4) 0.043(4) 0.005(3) 0.007(3) 0.006(3)
C5 0.052(4) 0.057(4) 0.040(4) 0.004(3) -0.013(3) -0.009(3)
C6 0.072(5) 0.092(5) 0.048(4) -0.014(4) -0.015(4) 0.007(4)
C7 0.091(6) 0.089(6) 0.052(5) -0.014(4) -0.019(4) 0.005(5)
C8 0.084(5) 0.069(5) 0.048(4) 0.010(4) -0.028(4) -0.019(5)
C108 0.093(17) 0.076(16) 0.087(17) 0.021(15) -0.009(15) -0.019(15)
C9 0.068(5) 0.086(5) 0.057(5) 0.027(4) -0.021(4) -0.026(5)
C10 0.055(4) 0.078(5) 0.049(4) 0.024(4) -0.014(3) -0.015(4)
C11 0.070(7) 0.097(8) 0.053(6) -0.011(6) 0.002(6) 0.014(7)
C12 0.091(10) 0.104(11) 0.101(10) -0.019(10) -0.007(8) 0.017(10)
C111 0.075(7) 0.094(8) 0.056(7) -0.016(8) -0.001(7) 0.009(8)
C112 0.084(12) 0.100(13) 0.079(11) -0.004(12) -0.001(11) -0.002(13)
C13 0.054(7) 0.103(9) 0.064(7) 0.021(7) -0.008(6) -0.013(7)
C14 0.074(12) 0.136(13) 0.091(11) 0.008(11) 0.015(10) 0.011(11)
C113 0.057(7) 0.097(8) 0.064(6) 0.029(7) -0.007(6) -0.007(7)
C114 0.070(10) 0.124(12) 0.092(10) 0.013(10) 0.002(9) 0.010(10)
C15 0.050(4) 0.044(4) 0.034(3) 0.007(3) 0.004(3) 0.012(3)
C16 0.052(4) 0.059(4) 0.057(4) 0.000(4) 0.009(3) 0.009(4)
C17 0.067(5) 0.050(4) 0.053(4) 0.002(4) 0.013(4) 0.013(4)
C18 0.070(5) 0.047(4) 0.047(4) 0.001(3) 0.005(4) 0.021(4)
C118 0.055(7) 0.054(7) 0.049(7) -0.017(5) -0.020(5) 0.021(6)
C19 0.054(4) 0.054(4) 0.044(4) -0.004(3) -0.009(3) 0.020(4)
C20 0.049(4) 0.053(4) 0.038(3) 0.002(3) -0.004(3) 0.016(3)
C21 0.063(5) 0.077(6) 0.081(6) -0.009(5) 0.013(5) 0.011(5)
C22 0.070(7) 0.106(9) 0.135(10) 0.037(8) -0.003(7) -0.014(7)
C23 0.048(4) 0.065(5) 0.050(4) -0.012(4) -0.003(4) 0.012(4)
C24 0.047(5) 0.064(6) 0.065(6) -0.024(5) -0.013(4) 0.019(4)
N1 0.041(3) 0.050(4) 0.041(3) 0.002(3) -0.002(3) -0.004(3)
N2 0.043(3) 0.049(4) 0.036(3) 0.003(3) 0.003(3) 0.005(3)
W1 0.0267(3) 0.0316(6) 0.0370(6) 0.0123(4) 0.0073(4) 0.0015(4)
Cl1 0.0271(9) 0.046(3) 0.042(2) 0.004(2) 0.0036(12) 0.000(2)
Cl2 0.071(2) 0.062(3) 0.046(3) -0.003(2) 0.023(2) 0.0029(19)
Cl3 0.031(2) 0.062(3) 0.0436(16) 0.011(2) 0.0031(14) -0.0132(17)
Cl4 0.073(3) 0.086(3) 0.079(4) 0.025(3) 0.017(3) 0.0406(19)
Cl5 0.104(3) 0.051(2) 0.078(3) 0.017(2) -0.014(3) -0.042(2)
Cl6 0.0597(17) 0.074(3) 0.0358(19) 0.0145(16) 0.0106(15) -0.0106(19)
W11 0.0375(8) 0.0416(15) 0.0530(17) 0.0041(9) 0.0124(10) 0.0042(9)
Cl11 0.0271(9) 0.046(3) 0.042(2) 0.004(2) 0.0036(12) 0.000(2)
Cl12 0.071(2) 0.062(3) 0.046(3) -0.003(2) 0.023(2) 0.0029(19)
Cl13 0.031(2) 0.062(3) 0.0436(16) 0.011(2) 0.0031(14) -0.0132(17)
Cl14 0.073(3) 0.086(3) 0.079(4) 0.025(3) 0.017(3) 0.0406(19)
Cl15 0.104(3) 0.051(2) 0.078(3) 0.017(2) -0.014(3) -0.042(2)
Cl16 0.0597(17) 0.074(3) 0.0358(19) 0.0145(16) 0.0106(15) -0.0106(19)

loop_
_atom_type_symbol
_atom_type_description
_atom_type_scat_dispersion_real
_atom_type_scat_dispersion_imag
_atom_type_scat_source
C C 0.0033 0.0016 'International Tables Vol C Tables 4.2.6.8 and 6.1.1.4'
H H 0.0000 0.0000 'International Tables Vol C Tables 4.2.6.8 and 6.1.1.4'
N N 0.0061 0.0033 'International Tables Vol C Tables 4.2.6.8 and 6.1.1.4'
Cl Cl 0.1484 0.1585 'International Tables Vol C Tables 4.2.6.8 and 6.1.1.4'
W W -0.8490 6.8722 'International Tables Vol C Tables 4.2.6.8 and 6.1.1.4'

loop_
_geom_angle_atom_site_label_1
_geom_angle_atom_site_label_2
_geom_angle_atom_site_label_3
_geom_angle
N1 C1 C3 123.7(7)
N1 C1 C2 115.0(7)
C3 C1 C2 121.3(7)
N2 C2 C4 126.6(7)
N2 C2 C1 114.2(7)
C4 C2 C1 119.1(7)
C1 C3 H3A 109.5
C1 C3 H3B 109.5
H3A C3 H3B 109.5
C1 C3 H3C 109.5
H3A C3 H3C 109.5
H3B C3 H3C 109.5
C2 C4 H4A 109.5
C2 C4 H4B 109.5
H4A C4 H4B 109.5
C2 C4 H4C 109.5
H4A C4 H4C 109.5
H4B C4 H4C 109.5
C6 C5 C10 124.0(8)
C6 C5 N1 119.6(7)
C10 C5 N1 116.2(8)
C5 C6 C7 117.0(9)
C5 C6 C111 116.9(13)
C7 C6 C111 117.8(15)
C5 C6 C11 121.1(9)
C7 C6 C11 121.0(11)
C8 C7 C6 120.8(11)
C8 C7 H7 119.6
C6 C7 H7 119.6
C7 C8 C9 119.8(9)
C7 C8 C108 114.5(19)
C9 C8 C108 125(2)
C7 C8 H8 120.1
C9 C8 H8 120.1
C8 C108 H10A 109.5
C8 C108 H10B 109.5
H10A C108 H10B 109.5
C8 C108 H10C 109.5
H10A C108 H10C 109.5
H10B C108 H10C 109.5
C8 C9 C10 122.7(10)
C8 C9 H9 118.7
C10 C9 H9 118.7
C5 C10 C9 115.7(9)
C5 C10 C13 127.3(14)
C9 C10 C13 116.3(14)
C5 C10 C113 116.1(10)
C9 C10 C113 127.3(11)
C12 C11 C6 109.9(14)
C12 C11 H11A 109.7
C6 C11 H11A 109.7
C12 C11 H11B 109.7
C6 C11 H11B 109.7
H11A C11 H11B 108.2
C11 C12 H12C 109.5
C11 C12 H12D 109.5
H12C C12 H12D 109.5
C11 C12 H12E 109.5
H12C C12 H12E 109.5
H12D C12 H12E 109.5
C112 C111 C6 104(2)
C112 C111 H11F 110.9
C6 C111 H11F 110.9
C112 C111 H11G 110.9
C6 C111 H11G 110.9
H11F C111 H11G 108.9
C111 C112 H11H 109.5
C111 C112 H11I 109.5
H11H C112 H11I 109.5
C111 C112 H11J 109.5
H11H C112 H11J 109.5
H11I C112 H11J 109.5
C10 C13 C14 110.5(19)
C10 C13 H13A 109.6
C14 C13 H13A 109.6
C10 C13 H13B 109.6
C14 C13 H13B 109.6
H13A C13 H13B 108.1
C13 C14 H14A 109.5
C13 C14 H14B 109.5
H14A C14 H14B 109.5
C13 C14 H14C 109.5
H14A C14 H14C 109.5
H14B C14 H14C 109.5
C114 C113 C10 112.5(16)
C114 C113 H11K 109.1
C10 C113 H11K 109.1
C114 C113 H11L 109.1
C10 C113 H11L 109.1
H11K C113 H11L 107.8
C113 C114 H11M 109.5
C113 C114 H11N 109.5
H11M C114 H11N 109.5
C113 C114 H11O 109.5
H11M C114 H11O 109.5
H11N C114 H11O 109.5
C16 C15 C20 121.2(8)
C16 C15 N2 118.1(7)
C20 C15 N2 120.6(7)
C15 C16 C17 119.0(8)
C15 C16 C21 121.5(8)
C17 C16 C21 119.4(8)
C18 C17 C16 120.9(8)
C18 C17 H17 119.6
C16 C17 H17 119.6
C19 C18 C17 119.6(8)
C19 C18 C118 129.8(9)
C17 C18 C118 110.5(8)
C19 C18 H18 120.2
C17 C18 H18 120.2
C18 C118 H11P 109.5
C18 C118 H11Q 109.5
H11P C118 H11Q 109.5
C18 C118 H11R 109.5
H11P C118 H11R 109.5
H11Q C118 H11R 109.5
C18 C19 C20 121.6(8)
C18 C19 H19 119.2
C20 C19 H19 119.2
C15 C20 C19 117.7(7)
C15 C20 C23 122.5(7)
C19 C20 C23 119.8(7)
C22 C21 C16 111.2(9)
C22 C21 H21A 109.4
C16 C21 H21A 109.4
C22 C21 H21B 109.4
C16 C21 H21B 109.4
H21A C21 H21B 108.0
C21 C22 H22A 109.5
C21 C22 H22B 109.5
H22A C22 H22B 109.5
C21 C22 H22C 109.5
H22A C22 H22C 109.5
H22B C22 H22C 109.5
C20 C23 C24 112.5(7)
C20 C23 H23A 109.1
C24 C23 H23A 109.1
C20 C23 H23B 109.1
C24 C23 H23B 109.1
H23A C23 H23B 107.8
C23 C24 H24A 109.5
C23 C24 H24B 109.5
H24A C24 H24B 109.5
C23 C24 H24C 109.5
H24A C24 H24C 109.5
H24B C24 H24C 109.5
C1 N1 C5 127.2(7)
C1 N1 H1 116.4
C5 N1 H1 116.4
C2 N2 C15 122.9(6)
Cl6 W1 Cl2 179.3(3)
Cl6 W1 Cl4 89.09(16)
Cl2 W1 Cl4 90.6(3)
Cl6 W1 Cl5 90.73(16)
Cl2 W1 Cl5 89.9(3)
Cl4 W1 Cl5 89.3(2)
Cl6 W1 Cl1 90.6(2)
Cl2 W1 Cl1 89.8(3)
Cl4 W1 Cl1 179.4(3)
Cl5 W1 Cl1 90.3(2)
Cl6 W1 Cl3 90.2(2)
Cl2 W1 Cl3 89.2(3)
Cl4 W1 Cl3 91.9(3)
Cl5 W1 Cl3 178.5(2)
Cl1 W1 Cl3 88.5(3)
Cl14 W11 Cl12 91.2(7)
Cl14 W11 Cl15 94.3(6)
Cl12 W11 Cl15 88.3(7)
Cl14 W11 Cl16 92.7(4)
Cl12 W11 Cl16 176.1(7)
Cl15 W11 Cl16 91.1(4)
Cl14 W11 Cl11 176.0(7)
Cl12 W11 Cl11 88.5(7)
Cl15 W11 Cl11 89.6(5)
Cl16 W11 Cl11 87.7(5)
Cl14 W11 Cl13 88.6(7)
Cl12 W11 Cl13 91.5(7)
Cl15 W11 Cl13 177.1(6)
Cl16 W11 Cl13 89.0(5)
Cl11 W11 Cl13 87.4(6)

loop_
_geom_bond_atom_site_label_1
_geom_bond_atom_site_label_2
_geom_bond_distance
C1 N1 1.277(9)
C1 C3 1.477(11)
C1 C2 1.508(10)
C2 N2 1.266(10)
C2 C4 1.480(10)
C3 H3A 0.9800
C3 H3B 0.9800
C3 H3C 0.9800
C4 H4A 0.9800
C4 H4B 0.9800
C4 H4C 0.9800
C5 C6 1.365(13)
C5 C10 1.366(12)
C5 N1 1.441(10)
C6 C7 1.400(12)
C6 C111 1.534(18)
C6 C11 1.541(15)
C7 C8 1.348(15)
C7 H7 0.9500
C8 C9 1.349(15)
C8 C108 1.539(18)
C8 H8 0.9500
C108 H10A 0.9800
C108 H10B 0.9800
C108 H10C 0.9800
C9 C10 1.388(13)
C9 H9 0.9500
C10 C13 1.505(17)
C10 C113 1.522(16)
C11 C12 1.496(16)
C11 H11A 0.9900
C11 H11B 0.9900
C12 H12C 0.9800
C12 H12D 0.9800
C12 H12E 0.9800
C111 C112 1.49(2)
C111 H11F 0.9900
C111 H11G 0.9900
C112 H11H 0.9800
C112 H11I 0.9800
C112 H11J 0.9800
C13 C14 1.554(19)
C13 H13A 0.9900
C13 H13B 0.9900
C14 H14A 0.9800
C14 H14B 0.9800
C14 H14C 0.9800
C113 C114 1.503(17)
C113 H11K 0.9900
C113 H11L 0.9900
C114 H11M 0.9800
C114 H11N 0.9800
C114 H11O 0.9800
C15 C16 1.379(11)
C15 C20 1.384(11)
C15 N2 1.437(10)
C16 C17 1.388(12)
C16 C21 1.534(11)
C17 C18 1.364(13)
C17 H17 0.9500
C18 C19 1.362(12)
C18 C118 1.511(11)
C18 H18 0.9500
C118 H11P 0.9800
C118 H11Q 0.9800
C118 H11R 0.9800
C19 C20 1.398(11)
C19 H19 0.9500
C20 C23 1.505(10)
C21 C22 1.450(12)
C21 H21A 0.9900
C21 H21B 0.9900
C22 H22A 0.9800
C22 H22B 0.9800
C22 H22C 0.9800
C23 C24 1.519(10)
C23 H23A 0.9900
C23 H23B 0.9900
C24 H24A 0.9800
C24 H24B 0.9800
C24 H24C 0.9800
N1 H1 0.8800
W1 Cl6 2.294(3)
W1 Cl2 2.295(5)
W1 Cl4 2.310(5)
W1 Cl5 2.313(4)
W1 Cl1 2.333(5)
W1 Cl3 2.340(4)
W11 Cl14 2.280(11)
W11 Cl12 2.299(11)
W11 Cl15 2.302(8)
W11 Cl16 2.331(7)
W11 Cl11 2.338(11)
W11 Cl13 2.341(11)
